data_7213970
loop_
_publ_author_name
'Li, Duan-Xiu'
'Ni, Chun-Yan'
'Chen, Min-Min'
'Dai, Ming'
'Zhang, Wen-Hua'
'Yan, Wen-Yan'
'Qi, Hai-Xiao'
'Ren, Zhi-Gang'
'Lang, Jian-Ping'

_publ_section_title
;
 Construction of Cd(ii) coordination polymers used as catalysts for the
 photodegradation of organic dyes in polluted water
;
_journal_issue 11
_journal_name_full CrystEngComm
_journal_page_first 2158
_journal_paper_doi 10.1039/c3ce42360c
_journal_volume 16
_journal_year 2014
_chemical_formula_moiety 'C24 H32 Cd2 N4 O14 S2, 2(C H4 O), 3(H2 O)'
_chemical_formula_sum 'C26 H46 Cd2 N4 O19 S2'
_chemical_formula_weight 1007.59
_space_group_IT_number 14
_symmetry_cell_setting monoclinic
_symmetry_space_group_name_Hall '-P 2ybc'
_symmetry_space_group_name_H-M 'P 1 21/c 1'
_atom_sites_solution_hydrogens geom
_atom_sites_solution_primary direct
_atom_sites_solution_secondary difmap
_audit_creation_method SHELXL-97
_audit_update_record
;
2013-10-10 # Formatted by publCIF
;
_cell_angle_alpha 90.00
_cell_angle_beta 91.684(9)
_cell_angle_gamma 90.00
_cell_formula_units_Z 4
_cell_length_a 17.9901(15)
_cell_length_b 13.5567(12)
_cell_length_c 15.6762(16)
_cell_measurement_reflns_used 3326
_cell_measurement_temperature 200(2)
_cell_measurement_theta_max 26.9400
_cell_measurement_theta_min 3.2560
_cell_volume 3821.6(6)
_computing_structure_refinement 'SHELXL-97 (Sheldrick, 2008)'
_computing_structure_solution 'SHELXS-97 (Sheldrick, 2008)'
_diffrn_ambient_temperature 200(2)
_diffrn_detector_area_resol_mean 10.4692
_diffrn_measured_fraction_theta_full 0.998
_diffrn_measured_fraction_theta_max 0.998
_diffrn_measurement_device_type 'Xcalibur, Atlas, Gemini'
_diffrn_measurement_method '\w scans'
_diffrn_radiation_monochromator graphite
_diffrn_radiation_source 'fine-focus sealed tube'
_diffrn_radiation_type MoK\a
_diffrn_radiation_wavelength 0.71073
_diffrn_reflns_av_R_equivalents 0.0000
_diffrn_reflns_av_sigmaI/netI 0.1156
_diffrn_reflns_limit_h_max 21
_diffrn_reflns_limit_h_min -21
_diffrn_reflns_limit_k_max 16
_diffrn_reflns_limit_k_min -16
_diffrn_reflns_limit_l_max 18
_diffrn_reflns_limit_l_min -16
_diffrn_reflns_number 21880
_diffrn_reflns_theta_full 25.00
_diffrn_reflns_theta_max 25.00
_diffrn_reflns_theta_min 2.98
_exptl_absorpt_coefficient_mu 1.303
_exptl_absorpt_correction_T_max 0.6959
_exptl_absorpt_correction_T_min 0.6959
_exptl_absorpt_correction_type multi-scan
_exptl_absorpt_process_details
;
CrysAlisPro, Agilent Technologies,
Version 1.171.36.28 (release 01-02-2013 CrysAlis171 .NET)
(compiled Feb  1 2013,16:14:44)
Empirical absorption correction using spherical harmonics,
 implemented in SCALE3 ABSPACK scaling algorithm.
;
_exptl_crystal_colour colourless
_exptl_crystal_density_diffrn 1.751
_exptl_crystal_density_method 'not measured'
_exptl_crystal_description block
_exptl_crystal_F_000 2040
_exptl_crystal_size_max 0.30
_exptl_crystal_size_mid 0.30
_exptl_crystal_size_min 0.30
_refine_diff_density_max 1.889
_refine_diff_density_min -1.309
_refine_diff_density_rms 0.204
_refine_ls_extinction_method none
_refine_ls_goodness_of_fit_ref 0.997
_refine_ls_hydrogen_treatment mixed
_refine_ls_matrix_type full
_refine_ls_number_parameters 475
_refine_ls_number_reflns 22077
_refine_ls_number_restraints 12
_refine_ls_restrained_S_all 0.998
_refine_ls_R_factor_all 0.1405
_refine_ls_R_factor_gt 0.0993
_refine_ls_shift/su_max 0.001
_refine_ls_shift/su_mean 0.000
_refine_ls_structure_factor_coef Fsqd
_refine_ls_weighting_details 'calc w=1/[\s^2^(Fo^2^)+(0.1087P)^2^+48.2089P] where P=(Fo^2^+2Fc^2^)/3'
_refine_ls_weighting_scheme calc
_refine_ls_wR_factor_gt 0.2354
_refine_ls_wR_factor_ref 0.2610
_reflns_number_gt 14756
_reflns_number_total 22077
_reflns_threshold_expression >2sigma(I)
_cod_data_source_file c3ce42360c.txt
_cod_data_source_block 3
_cod_original_sg_symbol_H-M P2(1)/c
_cod_database_code 7213970

loop_
_symmetry_equiv_pos_as_xyz
'x, y, z'
'-x, y+1/2, -z+1/2'
'-x, -y, -z'
'x, -y-1/2, z-1/2'

loop_
_atom_site_label
_atom_site_type_symbol
_atom_site_fract_x
_atom_site_fract_y
_atom_site_fract_z
_atom_site_U_iso_or_equiv
_atom_site_adp_type
_atom_site_occupancy
_atom_site_symmetry_multiplicity
_atom_site_calc_flag
_atom_site_refinement_flags
Cd1 Cd 0.97026(3) 1.56443(5) 0.80275(4) 0.03258(19) Uani 1 1 d .
S1 S 1.08452(11) 1.38066(18) 0.89893(15) 0.0374(6) Uani 1 1 d .
O1 O 1.0250(3) 1.4178(4) 0.8420(4) 0.0431(16) Uani 1 1 d .
N1 N 0.9330(4) 1.3988(6) 0.2881(5) 0.0394(19) Uani 1 1 d .
C1 C 0.9448(5) 1.3367(7) 0.3546(7) 0.051(3) Uani 1 1 d .
H1 H 0.9936 1.3121 0.3649 0.061 Uiso 1 1 calc R
Cd2 Cd 0.54335(3) 0.94156(5) 0.80342(4) 0.03284(19) Uani 1 1 d .
S2 S 0.41693(12) 1.11193(18) 0.88984(15) 0.0377(6) Uani 1 1 d .
O2 O 1.0523(3) 1.3133(5) 0.9616(4) 0.0477(16) Uani 1 1 d .
N2 N 0.9013(3) 1.4856(5) 0.6976(5) 0.0366(18) Uani 1 1 d .
C2 C 0.8896(5) 1.3073(10) 0.4081(7) 0.059(3) Uani 1 1 d .
H2 H 0.9000 1.2637 0.4544 0.071 Uiso 1 1 calc R
O3 O 1.1211(3) 1.4635(5) 0.9439(4) 0.0403(15) Uani 1 1 d .
N3 N 0.6094(4) 1.0292(5) 0.7053(5) 0.0370(18) Uani 1 1 d .
C3 C 0.8168(5) 1.3439(8) 0.3920(7) 0.051(3) Uani 1 1 d U
O4 O 1.1381(3) 1.3230(6) 0.8494(5) 0.064(2) Uani 1 1 d .
N4 N 0.5520(3) 1.1030(5) 0.2903(5) 0.0357(18) Uani 1 1 d .
C4 C 0.8061(5) 1.4089(9) 0.3268(7) 0.053(3) Uani 1 1 d .
H4 H 0.7584 1.4368 0.3153 0.063 Uiso 1 1 calc R
O5 O 0.4830(3) 1.0841(5) 0.8418(4) 0.0481(17) Uani 1 1 d .
C5 C 0.8642(4) 1.4333(8) 0.2786(7) 0.052(3) Uani 1 1 d .
H5 H 0.8551 1.4793 0.2338 0.062 Uiso 1 1 calc R
O6 O 0.4369(3) 1.1842(5) 0.9555(4) 0.0472(16) Uani 1 1 d .
C6 C 0.7473(5) 1.3103(8) 0.4393(7) 0.052(3) Uani 1 1 d .
H6 H 0.7009 1.3391 0.4130 0.063 Uiso 1 1 calc R
O7 O 0.3592(3) 1.1532(5) 0.8318(4) 0.0574(19) Uani 1 1 d .
C7 C 0.9045(6) 1.3855(8) 0.6970(8) 0.067(3) Uani 1 1 d .
H7 H 0.9409 1.3540 0.7327 0.080 Uiso 1 1 calc R
O8 O 0.3861(3) 1.0227(5) 0.9316(4) 0.0429(16) Uani 1 1 d .
C8 C 0.8572(6) 1.3267(9) 0.6468(8) 0.067(3) Uani 1 1 d .
H8 H 0.8616 1.2569 0.6488 0.081 Uiso 1 1 calc R
O9 O 1.0376(3) 1.6249(4) 0.9175(4) 0.0484(17) Uani 1 1 d .
H1W1 H 1.0601 1.5869 0.9529 0.058 Uiso 1 1 d R
H2W1 H 1.0606 1.6797 0.9178 0.058 Uiso 1 1 d R
C9 C 0.8053(5) 1.3694(8) 0.5956(6) 0.049(3) Uani 1 1 d .
O10 O 0.9227(4) 1.7195(5) 0.7824(5) 0.073(2) Uani 1 1 d .
H1W2 H 0.9084 1.7740 0.7607 0.087 Uiso 1 1 d R
H2W2 H 0.9252 1.7267 0.8363 0.087 Uiso 1 1 d R
C10 C 0.8006(6) 1.4698(9) 0.5965(8) 0.068(4) Uani 1 1 d .
H10 H 0.7650 1.5027 0.5608 0.082 Uiso 1 1 calc R
O11 O 0.8659(3) 1.5347(5) 0.8828(4) 0.0470(17) Uani 1 1 d .
H1W3 H 0.8429 1.4958 0.9153 0.056 Uiso 1 1 d R
H2W3 H 0.8336 1.5694 0.8558 0.056 Uiso 1 1 d R
C11 C 0.8466(6) 1.5219(9) 0.6483(8) 0.066(3) Uani 1 1 d .
H11 H 0.8393 1.5913 0.6497 0.079 Uiso 1 1 calc R
O12 O 0.6407(3) 0.9720(5) 0.8988(4) 0.0460(17) Uani 1 1 d .
H1W4 H 0.6810 1.0023 0.8892 0.055 Uiso 1 1 d R
H2W4 H 0.6390 0.9627 0.9523 0.055 Uiso 1 1 d R
C12 C 0.7445(5) 1.3093(9) 0.5414(7) 0.055(3) Uani 1 1 d .
H12 H 0.6936 1.3285 0.5595 0.066 Uiso 1 1 calc R
O13 O 0.4766(3) 0.8690(4) 0.9091(4) 0.0402(15) Uani 1 1 d .
H1W5 H 0.4350 0.8882 0.9275 0.048 Uiso 1 1 d R
H2W5 H 0.4948 0.8278 0.9449 0.048 Uiso 1 1 d R
C13 C 0.6020(6) 1.1269(8) 0.7020(7) 0.055(3) Uani 1 1 d .
H13 H 0.5680 1.1585 0.7383 0.066 Uiso 1 1 calc R
O14 O 0.6020(5) 0.7924(6) 0.7848(5) 0.092(3) Uani 1 1 d .
H1W6 H 0.6194 0.8009 0.8353 0.110 Uiso 1 1 d R
H2W6 H 0.6224 0.7412 0.7647 0.110 Uiso 1 1 d R
C14 C 0.6433(6) 1.1839(8) 0.6462(8) 0.062(3) Uani 1 1 d .
H14 H 0.6347 1.2530 0.6434 0.074 Uiso 1 1 calc R
C15 C 0.6954(5) 1.1436(9) 0.5958(6) 0.049(3) Uani 1 1 d .
O15 O 0.6186(8) 0.6607(11) 0.9308(8) 0.166(5) Uani 1 1 d .
H15O H 0.6144 0.7139 0.9589 0.199 Uiso 1 1 d R
C16 C 0.7047(6) 1.0426(9) 0.6022(8) 0.066(3) Uani 1 1 d .
H16 H 0.7422 1.0104 0.5711 0.080 Uiso 1 1 calc R
O16 O 1.1015(5) 1.1733(7) 1.0676(5) 0.084(3) Uani 1 1 d U
H16O H 1.0923 1.2244 1.0378 0.101 Uiso 1 1 d R
C17 C 0.6599(5) 0.9898(8) 0.6534(7) 0.049(3) Uani 1 1 d .
H17 H 0.6646 0.9200 0.6525 0.059 Uiso 1 1 calc R
O17 O 0.7473(5) 0.8274(8) 0.9153(6) 0.109(3) Uani 1 1 d .
H1W7 H 0.7305 0.8779 0.8890 0.131 Uiso 1 1 d R
H2W7 H 0.7941 0.8260 0.9094 0.131 Uiso 1 1 d R
C18 C 0.7521(5) 1.1994(9) 0.5435(6) 0.053(3) Uani 1 1 d .
H18 H 0.8039 1.1801 0.5616 0.064 Uiso 1 1 calc R
O18 O 0.7486(4) 1.6352(8) 0.8140(7) 0.112(4) Uani 1 1 d .
H1W8 H 0.7493 1.6426 0.7602 0.134 Uiso 1 1 d R
H2W8 H 0.7089 1.6044 0.8254 0.134 Uiso 1 1 d R
C19 C 0.6230(6) 1.0793(10) 0.2771(7) 0.065(3) Uani 1 1 d .
H19 H 0.6315 1.0412 0.2274 0.079 Uiso 1 1 calc R
O19 O 0.2702(4) 1.2697(7) 0.9333(5) 0.084(3) Uani 1 1 d .
H1W9 H 0.2289 1.2696 0.9055 0.101 Uiso 1 1 d R
H2W9 H 0.3044 1.2598 0.8981 0.101 Uiso 1 1 d R
C20 C 0.6828(6) 1.1020(10) 0.3240(7) 0.065(3) Uani 1 1 d .
H20 H 0.7302 1.0771 0.3098 0.078 Uiso 1 1 calc R
C21 C 0.6749(6) 1.1635(9) 0.3952(7) 0.057(3) Uani 1 1 d .
C22 C 0.6018(6) 1.1891(8) 0.4111(7) 0.053(3) Uani 1 1 d .
H22 H 0.5923 1.2292 0.4592 0.063 Uiso 1 1 calc R
C23 C 0.5423(5) 1.1588(7) 0.3598(6) 0.046(2) Uani 1 1 d .
H23 H 0.4934 1.1779 0.3741 0.055 Uiso 1 1 calc R
C24 C 0.7431(5) 1.1987(9) 0.4435(7) 0.051(3) Uani 1 1 d .
H24 H 0.7884 1.1694 0.4181 0.061 Uiso 1 1 calc R
C25 C 0.5652(12) 0.5998(17) 0.9416(13) 0.166(5) Uani 1 1 d .
H25A H 0.5693 0.5720 0.9992 0.249 Uiso 1 1 calc R
H25B H 0.5679 0.5466 0.8995 0.249 Uiso 1 1 calc R
H25C H 0.5175 0.6343 0.9343 0.249 Uiso 1 1 calc R
C26 C 1.0550(8) 1.0922(13) 1.0524(12) 0.117(6) Uani 1 1 d U
H26A H 1.0161 1.0911 1.0948 0.175 Uiso 1 1 calc R
H26B H 1.0843 1.0313 1.0567 0.175 Uiso 1 1 calc R
H26C H 1.0321 1.0974 0.9951 0.175 Uiso 1 1 calc R

loop_
_atom_site_aniso_label
_atom_site_aniso_U_11
_atom_site_aniso_U_22
_atom_site_aniso_U_33
_atom_site_aniso_U_23
_atom_site_aniso_U_13
_atom_site_aniso_U_12
Cd1 0.0354(3) 0.0264(4) 0.0361(4) -0.0008(3) 0.0027(3) -0.0006(3)
S1 0.0414(11) 0.0347(14) 0.0361(13) -0.0045(12) -0.0015(10) 0.0125(11)
O1 0.057(3) 0.026(4) 0.046(4) -0.001(3) -0.014(3) -0.006(3)
N1 0.037(4) 0.044(5) 0.037(5) 0.000(4) 0.005(3) -0.003(4)
C1 0.037(5) 0.033(6) 0.083(8) 0.012(6) -0.005(5) -0.011(4)
Cd2 0.0366(3) 0.0276(4) 0.0343(4) -0.0003(3) 0.0016(3) -0.0009(3)
S2 0.0440(12) 0.0297(13) 0.0394(14) 0.0037(11) 0.0045(10) 0.0076(10)
O2 0.061(4) 0.028(4) 0.054(4) 0.003(3) 0.002(3) 0.011(3)
N2 0.036(4) 0.029(4) 0.044(5) -0.006(4) -0.005(3) -0.007(3)
C2 0.066(6) 0.079(9) 0.031(6) 0.005(6) 0.003(5) -0.015(6)
O3 0.039(3) 0.040(4) 0.041(4) -0.003(3) 0.000(3) 0.001(3)
N3 0.041(4) 0.023(4) 0.048(5) 0.003(4) 0.017(3) -0.007(3)
C3 0.033(4) 0.066(6) 0.053(6) -0.016(5) -0.012(4) -0.032(4)
O4 0.057(4) 0.077(6) 0.059(5) -0.022(4) 0.013(3) 0.026(4)
N4 0.026(3) 0.034(4) 0.046(5) -0.003(4) -0.009(3) -0.008(3)
C4 0.036(5) 0.076(8) 0.046(7) 0.003(6) -0.007(4) -0.006(5)
O5 0.046(3) 0.032(4) 0.068(5) 0.000(3) 0.022(3) 0.010(3)
C5 0.036(5) 0.061(7) 0.058(7) 0.009(6) 0.007(4) -0.003(5)
O6 0.068(4) 0.036(4) 0.038(4) -0.004(3) 0.003(3) 0.011(3)
C6 0.058(6) 0.041(7) 0.057(7) -0.003(6) -0.010(5) 0.005(5)
O7 0.056(4) 0.059(5) 0.057(5) 0.016(4) -0.001(3) -0.007(4)
C7 0.086(8) 0.042(7) 0.070(8) -0.002(7) -0.042(6) 0.014(6)
O8 0.042(3) 0.036(4) 0.051(4) 0.009(3) 0.007(3) 0.007(3)
C8 0.096(8) 0.038(7) 0.067(8) -0.009(6) -0.011(7) -0.018(6)
O9 0.067(4) 0.019(3) 0.058(4) -0.003(3) -0.015(3) -0.013(3)
C9 0.072(6) 0.047(7) 0.029(5) -0.002(5) -0.011(5) -0.020(6)
O10 0.126(6) 0.045(5) 0.047(5) 0.015(4) 0.012(4) 0.045(4)
C10 0.066(7) 0.052(8) 0.086(9) 0.009(7) -0.030(6) -0.017(6)
O11 0.032(3) 0.050(4) 0.060(5) 0.012(4) 0.008(3) -0.005(3)
C11 0.075(7) 0.053(8) 0.068(8) -0.003(7) -0.014(6) -0.008(6)
O12 0.038(3) 0.069(5) 0.031(3) 0.011(3) 0.003(2) -0.012(3)
C12 0.059(6) 0.054(8) 0.051(7) -0.010(6) -0.001(5) 0.026(5)
O13 0.043(3) 0.034(4) 0.044(4) 0.009(3) 0.004(3) -0.006(3)
C13 0.078(7) 0.043(7) 0.045(6) 0.014(6) 0.030(5) 0.020(6)
O14 0.163(8) 0.067(6) 0.045(5) -0.012(4) -0.009(5) 0.067(6)
C14 0.079(7) 0.028(6) 0.079(9) 0.017(6) 0.002(6) -0.003(6)
C15 0.044(5) 0.065(8) 0.038(6) -0.010(6) 0.012(4) -0.026(5)
O15 0.227(13) 0.159(13) 0.113(8) -0.062(8) 0.041(8) -0.093(9)
C16 0.068(7) 0.058(9) 0.075(9) -0.014(7) 0.031(6) -0.007(6)
O16 0.131(7) 0.058(6) 0.064(6) 0.011(5) 0.000(5) 0.008(5)
C17 0.054(5) 0.039(6) 0.054(7) 0.002(5) 0.013(5) 0.001(5)
O17 0.115(7) 0.105(9) 0.106(8) 0.004(7) -0.012(6) 0.028(6)
C18 0.062(6) 0.056(7) 0.041(6) 0.000(6) 0.007(5) 0.008(6)
O18 0.080(5) 0.132(9) 0.122(8) -0.026(7) -0.033(5) 0.050(6)
C19 0.074(7) 0.090(10) 0.031(6) -0.004(6) -0.016(5) -0.024(7)
O19 0.056(4) 0.109(8) 0.087(6) -0.021(6) 0.001(4) 0.034(5)
C20 0.060(6) 0.087(10) 0.049(7) 0.000(7) -0.002(5) -0.010(6)
C21 0.064(6) 0.057(8) 0.050(7) 0.005(6) 0.006(5) -0.032(6)
C22 0.077(7) 0.035(6) 0.046(6) -0.015(5) 0.004(5) -0.001(5)
C23 0.063(6) 0.040(6) 0.034(6) -0.002(5) 0.006(5) -0.008(5)
C24 0.055(5) 0.050(7) 0.049(6) -0.001(6) 0.010(4) 0.004(5)
C25 0.227(13) 0.159(13) 0.113(8) -0.062(8) 0.041(8) -0.093(9)
C26 0.118(11) 0.084(12) 0.149(16) 0.053(11) -0.004(10) -0.013(10)

loop_
_atom_type_symbol
_atom_type_description
_atom_type_scat_dispersion_real
_atom_type_scat_dispersion_imag
_atom_type_scat_source
C C 0.0033 0.0016 'International Tables Vol C Tables 4.2.6.8 and 6.1.1.4'
H H 0.0000 0.0000 'International Tables Vol C Tables 4.2.6.8 and 6.1.1.4'
N N 0.0061 0.0033 'International Tables Vol C Tables 4.2.6.8 and 6.1.1.4'
O O 0.0106 0.0060 'International Tables Vol C Tables 4.2.6.8 and 6.1.1.4'
S S 0.1246 0.1234 'International Tables Vol C Tables 4.2.6.8 and 6.1.1.4'
Cd Cd -0.8075 1.2024 'International Tables Vol C Tables 4.2.6.8 and 6.1.1.4'

loop_
_geom_angle_atom_site_label_1
_geom_angle_atom_site_label_2
_geom_angle_atom_site_label_3
_geom_angle
_geom_angle_site_symmetry_1
_geom_angle_site_symmetry_3
O10 Cd1 O9 88.2(3) . .
O10 Cd1 O1 171.5(3) . .
O9 Cd1 O1 83.5(2) . .
O10 Cd1 N2 97.8(3) . .
O9 Cd1 N2 172.7(3) . .
O1 Cd1 N2 90.5(2) . .
O10 Cd1 O11 86.0(3) . .
O9 Cd1 O11 93.2(2) . .
O1 Cd1 O11 93.0(2) . .
N2 Cd1 O11 83.0(2) . .
O10 Cd1 N1 90.0(3) . 3_786
O9 Cd1 N1 90.9(2) . 3_786
O1 Cd1 N1 91.5(3) . 3_786
N2 Cd1 N1 93.4(3) . 3_786
O11 Cd1 N1 174.2(2) . 3_786
O1 S1 O3 109.8(4) . .
O1 S1 O2 108.9(4) . .
O3 S1 O2 109.5(4) . .
O1 S1 O4 109.8(4) . .
O3 S1 O4 111.4(4) . .
O2 S1 O4 107.4(4) . .
S1 O1 Cd1 139.7(4) . .
C5 N1 C1 115.5(8) . .
C5 N1 Cd1 124.5(7) . 3_786
C1 N1 Cd1 120.0(6) . 3_786
N1 C1 C2 123.4(9) . .
N1 C1 H1 118.3 . .
C2 C1 H1 118.3 . .
O13 Cd2 N3 174.1(2) . .
O13 Cd2 O14 88.1(3) . .
N3 Cd2 O14 97.0(3) . .
O13 Cd2 O5 84.9(2) . .
N3 Cd2 O5 89.9(2) . .
O14 Cd2 O5 171.9(3) . .
O13 Cd2 N4 87.3(2) . 3_676
N3 Cd2 N4 95.7(3) . 3_676
O14 Cd2 N4 91.4(3) . 3_676
O5 Cd2 N4 92.2(3) . 3_676
O13 Cd2 O12 90.7(2) . .
N3 Cd2 O12 86.8(2) . .
O14 Cd2 O12 84.1(3) . .
O5 Cd2 O12 92.0(2) . .
N4 Cd2 O12 175.1(3) 3_676 .
O6 S2 O7 109.6(4) . .
O6 S2 O5 110.3(4) . .
O7 S2 O5 110.3(4) . .
O6 S2 O8 108.8(4) . .
O7 S2 O8 108.4(4) . .
O5 S2 O8 109.4(4) . .
C11 N2 C7 113.4(8) . .
C11 N2 Cd1 128.4(7) . .
C7 N2 Cd1 116.5(6) . .
C1 C2 C3 118.0(10) . .
C1 C2 H2 121.0 . .
C3 C2 H2 121.0 . .
C13 N3 C17 115.9(8) . .
C13 N3 Cd2 119.2(6) . .
C17 N3 Cd2 124.8(6) . .
C4 C3 C2 118.1(9) . .
C4 C3 C6 117.1(8) . .
C2 C3 C6 124.7(10) . .
C19 N4 C23 114.1(8) . .
C19 N4 Cd2 122.2(6) . 3_676
C23 N4 Cd2 123.5(6) . 3_676
C5 C4 C3 119.0(9) . .
C5 C4 H4 120.5 . .
C3 C4 H4 120.5 . .
S2 O5 Cd2 137.8(4) . .
N1 C5 C4 125.9(10) . .
N1 C5 H5 117.0 . .
C4 C5 H5 117.0 . .
C24 C6 C3 111.0(9) . .
C24 C6 C12 86.9(9) . .
C3 C6 C12 122.2(8) . .
C24 C6 H6 111.4 . .
C3 C6 H6 111.4 . .
C12 C6 H6 111.4 . .
N2 C7 C8 123.4(9) . .
N2 C7 H7 118.3 . .
C8 C7 H7 118.3 . .
C9 C8 C7 119.6(11) . .
C9 C8 H8 120.2 . .
C7 C8 H8 120.2 . .
Cd1 O9 H1W1 121.7 . .
Cd1 O9 H2W1 124.2 . .
H1W1 O9 H2W1 107.7 . .
C8 C9 C10 117.7(9) . .
C8 C9 C12 123.7(10) . .
C10 C9 C12 118.4(9) . .
Cd1 O10 H1W2 164.1 . .
Cd1 O10 H2W2 87.6 . .
H1W2 O10 H2W2 107.7 . .
C11 C10 C9 119.6(10) . .
C11 C10 H10 120.2 . .
C9 C10 H10 120.2 . .
Cd1 O11 H1W3 147.9 . .
Cd1 O11 H2W3 100.8 . .
H1W3 O11 H2W3 107.7 . .
N2 C11 C10 126.2(12) . .
N2 C11 H11 116.9 . .
C10 C11 H11 116.9 . .
Cd2 O12 H1W4 127.3 . .
Cd2 O12 H2W4 124.3 . .
H1W4 O12 H2W4 107.7 . .
C18 C12 C9 115.9(8) . .
C18 C12 C6 91.4(8) . .
C9 C12 C6 119.2(9) . .
C18 C12 H12 109.7 . .
C9 C12 H12 109.7 . .
C6 C12 H12 109.7 . .
Cd2 O13 H1W5 126.7 . .
Cd2 O13 H2W5 123.9 . .
H1W5 O13 H2W5 107.7 . .
N3 C13 C14 121.4(9) . .
N3 C13 H13 119.3 . .
C14 C13 H13 119.3 . .
Cd2 O14 H1W6 85.5 . .
Cd2 O14 H2W6 165.5 . .
H1W6 O14 H2W6 107.7 . .
C15 C14 C13 122.0(10) . .
C15 C14 H14 119.0 . .
C13 C14 H14 119.0 . .
C14 C15 C16 116.1(10) . .
C14 C15 C18 126.6(11) . .
C16 C15 C18 116.6(10) . .
C25 O15 H15O 113.6 . .
C17 C16 C15 119.5(10) . .
C17 C16 H16 120.2 . .
C15 C16 H16 120.2 . .
C26 O16 H16O 116.2 . .
N3 C17 C16 124.8(10) . .
N3 C17 H17 117.6 . .
C16 C17 H17 117.6 . .
H1W7 O17 H2W7 107.7 . .
C12 C18 C15 116.3(10) . .
C12 C18 C24 88.7(9) . .
C15 C18 C24 118.8(9) . .
C12 C18 H18 110.5 . .
C15 C18 H18 110.5 . .
C24 C18 H18 110.5 . .
H1W8 O18 H2W8 107.7 . .
C20 C19 N4 128.5(11) . .
C20 C19 H19 115.8 . .
N4 C19 H19 115.8 . .
H1W9 O19 H2W9 107.7 . .
C19 C20 C21 118.8(11) . .
C19 C20 H20 120.6 . .
C21 C20 H20 120.6 . .
C22 C21 C20 114.1(9) . .
C22 C21 C24 126.5(10) . .
C20 C21 C24 119.3(10) . .
C23 C22 C21 122.9(10) . .
C23 C22 H22 118.6 . .
C21 C22 H22 118.6 . .
N4 C23 C22 121.5(9) . .
N4 C23 H23 119.3 . .
C22 C23 H23 119.3 . .
C21 C24 C6 109.7(9) . .
C21 C24 C18 124.3(9) . .
C6 C24 C18 91.9(9) . .
C21 C24 H24 109.7 . .
C6 C24 H24 109.7 . .
C18 C24 H24 109.7 . .
O15 C25 H25A 109.5 . .
O15 C25 H25B 109.5 . .
H25A C25 H25B 109.5 . .
O15 C25 H25C 109.5 . .
H25A C25 H25C 109.5 . .
H25B C25 H25C 109.5 . .
O16 C26 H26A 109.5 . .
O16 C26 H26B 109.5 . .
H26A C26 H26B 109.5 . .
O16 C26 H26C 109.5 . .
H26A C26 H26C 109.5 . .
H26B C26 H26C 109.5 . .

loop_
_geom_bond_atom_site_label_1
_geom_bond_atom_site_label_2
_geom_bond_distance
_geom_bond_site_symmetry_2
Cd1 O10 2.288(7) .
Cd1 O9 2.291(6) .
Cd1 O1 2.295(6) .
Cd1 N2 2.298(7) .
Cd1 O11 2.324(6) .
Cd1 N1 2.335(7) 3_786
S1 O1 1.462(6) .
S1 O3 1.472(6) .
S1 O2 1.472(7) .
S1 O4 1.479(7) .
N1 C5 1.327(11) .
N1 C1 1.352(12) .
N1 Cd1 2.335(7) 3_786
C1 C2 1.378(13) .
C1 H1 0.9500 .
Cd2 O13 2.297(6) .
Cd2 N3 2.300(7) .
Cd2 O14 2.304(7) .
Cd2 O5 2.306(6) .
Cd2 N4 2.307(6) 3_676
Cd2 O12 2.307(5) .
S2 O6 1.458(7) .
S2 O7 1.471(7) .
S2 O5 1.474(6) .
S2 O8 1.490(7) .
N2 C11 1.328(12) .
N2 C7 1.359(13) .
C2 C3 1.416(14) .
C2 H2 0.9500 .
N3 C13 1.332(12) .
N3 C17 1.349(12) .
C3 C4 1.360(15) .
C3 C6 1.541(14) .
N4 C19 1.339(13) .
N4 C23 1.342(12) .
N4 Cd2 2.307(6) 3_676
C4 C5 1.348(13) .
C4 H4 0.9500 .
C5 H5 0.9500 .
C6 C24 1.516(13) .
C6 C12 1.603(14) .
C6 H6 1.0000 .
C7 C8 1.392(15) .
C7 H7 0.9500 .
C8 C9 1.345(14) .
C8 H8 0.9500 .
O9 H1W1 0.8501 .
O9 H2W1 0.8500 .
C9 C10 1.364(15) .
C9 C12 1.589(14) .
O10 H1W2 0.8499 .
O10 H2W2 0.8500 .
C10 C11 1.343(15) .
C10 H10 0.9500 .
O11 H1W3 0.8499 .
O11 H2W3 0.8501 .
C11 H11 0.9500 .
O12 H1W4 0.8503 .
O12 H2W4 0.8500 .
C12 C18 1.497(14) .
C12 H12 1.0000 .
O13 H1W5 0.8501 .
O13 H2W5 0.8500 .
C13 C14 1.397(14) .
C13 H13 0.9500 .
O14 H1W6 0.8499 .
O14 H2W6 0.8499 .
C14 C15 1.359(15) .
C14 H14 0.9500 .
C15 C16 1.382(16) .
C15 C18 1.527(14) .
O15 C25 1.282(19) .
O15 H15O 0.8500 .
C16 C17 1.357(15) .
C16 H16 0.9500 .
O16 C26 1.397(17) .
O16 H16O 0.8500 .
C17 H17 0.9500 .
O17 H1W7 0.8501 .
O17 H2W7 0.8500 .
C18 C24 1.572(14) .
C18 H18 1.0000 .
O18 H1W8 0.8500 .
O18 H2W8 0.8499 .
C19 C20 1.321(13) .
C19 H19 0.9500 .
O19 H1W9 0.8501 .
O19 H2W9 0.8501 .
C20 C21 1.404(16) .
C20 H20 0.9500 .
C21 C22 1.391(14) .
C21 C24 1.499(14) .
C22 C23 1.381(13) .
C22 H22 0.9500 .
C23 H23 0.9500 .
C24 H24 1.0000 .
C25 H25A 0.9800 .
C25 H25B 0.9800 .
C25 H25C 0.9800 .
C26 H26A 0.9800 .
C26 H26B 0.9800 .
C26 H26C 0.9800 .
